data_2227299
loop_
_publ_author_name
'Xiao, Jie'
'Zhao, Hong'

_publ_section_title
;
 1-[Phenyl(pyridin-2-ylamino)methyl]-2-naphthol
;
_journal_coeditor_code BX2316
_journal_issue 11
_journal_name_full 'Acta Crystallographica Section E'
_journal_page_first o2938
_journal_paper_doi 10.1107/S1600536810042327
_journal_volume 66
_journal_year 2010
_chemical_formula_iupac 'C22 H18 N2 O'
_chemical_formula_moiety 'C22 H18 N2 O'
_chemical_formula_sum 'C22 H18 N2 O'
_chemical_formula_weight 326.38
_chemical_name_systematic
;
1-[Phenyl(pyridin-2-ylamino)methyl]-2-naphthol
;
_space_group_IT_number 2
_symmetry_cell_setting triclinic
_symmetry_space_group_name_Hall '-P 1'
_symmetry_space_group_name_H-M 'P -1'
_atom_sites_solution_hydrogens geom
_atom_sites_solution_primary direct
_atom_sites_solution_secondary difmap
_audit_creation_method SHELXL-97
_cell_angle_alpha 111.00(3)
_cell_angle_beta 98.64(5)
_cell_angle_gamma 90.83(3)
_cell_formula_units_Z 2
_cell_length_a 7.5841(10)
_cell_length_b 10.1890(15)
_cell_length_c 11.9745(15)
_cell_measurement_reflns_used 1326
_cell_measurement_temperature 295(2)
_cell_measurement_theta_max 27.37
_cell_measurement_theta_min 2.724
_cell_volume 851.7(3)
_computing_cell_refinement 'CrystalClear (Rigaku, 2005)'
_computing_data_collection 'CrystalClear (Rigaku, 2005)'
_computing_data_reduction 'SHELXS97 (Sheldrick, 2008)'
_computing_molecular_graphics 'SHELXTL/PC (Sheldrick, 2008)'
_computing_publication_material 'SHELXTL/PC (Sheldrick, 2008)'
_computing_structure_refinement 'SHELXL97 (Sheldrick, 2008)'
_computing_structure_solution 'SHELXS97 (Sheldrick, 2008)'
_diffrn_ambient_temperature 295(2)
_diffrn_detector_area_resol_mean 13.6612
_diffrn_measured_fraction_theta_full 0.983
_diffrn_measured_fraction_theta_max 0.983
_diffrn_measurement_device_type 'Rigaku SCXmini'
_diffrn_measurement_method CCD_Profile_fitting
_diffrn_radiation_monochromator graphite
_diffrn_radiation_source 'fine-focus sealed tube'
_diffrn_radiation_type MoK\a
_diffrn_radiation_wavelength 0.71073
_diffrn_reflns_av_R_equivalents 0.0777
_diffrn_reflns_av_sigmaI/netI 0.1088
_diffrn_reflns_limit_h_max 9
_diffrn_reflns_limit_h_min -9
_diffrn_reflns_limit_k_max 13
_diffrn_reflns_limit_k_min -13
_diffrn_reflns_limit_l_max 15
_diffrn_reflns_limit_l_min -15
_diffrn_reflns_number 8701
_diffrn_reflns_theta_full 27.46
_diffrn_reflns_theta_max 27.46
_diffrn_reflns_theta_min 2.72
_diffrn_standards_number 0
_exptl_absorpt_coefficient_mu 0.079
_exptl_absorpt_correction_T_max 0.990
_exptl_absorpt_correction_T_min 0.982
_exptl_absorpt_correction_type multi-scan
_exptl_absorpt_process_details '(CrystalClear; Rigaku, 2005)'
_exptl_crystal_colour Colourless
_exptl_crystal_density_diffrn 1.273
_exptl_crystal_density_method 'not measured'
_exptl_crystal_description Prism
_exptl_crystal_F_000 344
_exptl_crystal_size_max 0.18
_exptl_crystal_size_mid 0.15
_exptl_crystal_size_min 0.12
_refine_diff_density_max 0.226
_refine_diff_density_min -0.222
_refine_ls_extinction_method none
_refine_ls_goodness_of_fit_ref 1.102
_refine_ls_hydrogen_treatment mixed
_refine_ls_matrix_type full
_refine_ls_number_parameters 230
_refine_ls_number_reflns 3841
_refine_ls_number_restraints 0
_refine_ls_restrained_S_all 1.102
_refine_ls_R_factor_all 0.2089
_refine_ls_R_factor_gt 0.0965
_refine_ls_shift/su_max 0.000
_refine_ls_shift/su_mean 0.000
_refine_ls_structure_factor_coef Fsqd
_refine_ls_weighting_details 'calc w=1/[\s^2^(Fo^2^)+(0.0643P)^2^+0.0000P] where P=(Fo^2^+2Fc^2^)/3'
_refine_ls_weighting_scheme calc
_refine_ls_wR_factor_gt 0.1712
_refine_ls_wR_factor_ref 0.2175
_reflns_number_gt 1655
_reflns_number_total 3841
_reflns_threshold_expression I>2sigma(I)
_cod_data_source_file bx2316.cif
_cod_data_source_block I
_cod_original_cell_volume 851.7(2)
_cod_database_code 2227299
_cod_database_fobs_code 2227299

loop_
_symmetry_equiv_pos_as_xyz
'x, y, z'
'-x, -y, -z'

loop_
_atom_site_type_symbol
_atom_site_label
_atom_site_fract_x
_atom_site_fract_y
_atom_site_fract_z
_atom_site_U_iso_or_equiv
_atom_site_adp_type
_atom_site_calc_flag
_atom_site_refinement_flags
_atom_site_occupancy
_atom_site_disorder_assembly
_atom_site_disorder_group
O O1 1.0666(3) 0.3873(3) 0.8523(2) 0.0617(8) Uani d . 1 . .
H H1A 1.1414 0.4523 0.8658 0.093 Uiso d R 1 . .
N N1 0.7935(4) 0.2729(3) 0.9263(3) 0.0566(9) Uani d . 1 . .
H H1B 0.8964 0.3093 0.9682 0.068 Uiso d R 1 . .
N N2 0.6664(4) 0.4120(3) 1.0857(3) 0.0530(8) Uani d . 1 . .
C C1 0.7861(5) 0.1892(4) 0.7972(3) 0.0485(9) Uani d . 1 . .
C C2 0.7985(5) 0.2805(4) 0.7231(3) 0.0470(9) Uani d . 1 . .
C C3 0.9439(5) 0.3761(4) 0.7531(3) 0.0520(10) Uani d . 1 . .
C C4 0.9660(6) 0.4595(4) 0.6832(4) 0.0642(11) Uani d . 1 . .
H H4 1.0659 0.5228 0.7041 0.077 Uiso calc R 1 . .
C C5 0.8400(6) 0.4467(5) 0.5847(4) 0.0700(12) Uani d . 1 . .
H H5 0.8559 0.5009 0.5384 0.084 Uiso calc R 1 . .
C C6 0.6862(6) 0.3526(4) 0.5520(3) 0.0604(11) Uani d . 1 . .
C C7 0.6633(5) 0.2706(4) 0.6231(3) 0.0545(10) Uani d . 1 . .
C C8 0.5032(6) 0.1824(4) 0.5882(4) 0.0720(13) Uani d . 1 . .
H H8 0.4822 0.1276 0.6331 0.086 Uiso calc R 1 . .
C C9 0.3793(7) 0.1749(5) 0.4913(5) 0.0960(17) Uani d . 1 . .
H H9 0.2751 0.1165 0.4718 0.115 Uiso calc R 1 . .
C C10 0.4070(8) 0.2538(6) 0.4213(5) 0.0990(19) Uani d . 1 . .
H H10 0.3222 0.2467 0.3542 0.119 Uiso calc R 1 . .
C C11 0.5562(7) 0.3408(5) 0.4499(4) 0.0817(14) Uani d . 1 . .
H H11 0.5740 0.3932 0.4024 0.098 Uiso calc R 1 . .
C C12 0.9204(5) 0.0761(4) 0.7796(3) 0.0488(9) Uani d . 1 . .
C C13 0.9214(6) -0.0125(4) 0.8453(3) 0.0650(11) Uani d . 1 . .
H H13 0.8439 0.0007 0.9010 0.078 Uiso calc R 1 . .
C C14 1.0357(7) -0.1196(5) 0.8290(4) 0.0769(13) Uani d . 1 . .
H H14 1.0342 -0.1783 0.8732 0.092 Uiso calc R 1 . .
C C15 1.1510(6) -0.1395(5) 0.7479(4) 0.0793(13) Uani d . 1 . .
H H15 1.2311 -0.2094 0.7388 0.095 Uiso calc R 1 . .
C C16 1.1481(6) -0.0558(4) 0.6801(4) 0.0739(13) Uani d . 1 . .
H H16 1.2231 -0.0718 0.6226 0.089 Uiso calc R 1 . .
C C17 1.0346(5) 0.0526(4) 0.6962(3) 0.0607(11) Uani d . 1 . .
H H17 1.0355 0.1096 0.6506 0.073 Uiso calc R 1 . .
C C18 0.6481(5) 0.2977(4) 0.9857(3) 0.0476(9) Uani d . 1 . .
C C19 0.4937(5) 0.2068(4) 0.9475(4) 0.0648(12) Uani d . 1 . .
H H19 0.4829 0.1254 0.8784 0.078 Uiso calc R 1 . .
C C20 0.3584(6) 0.2405(5) 1.0143(4) 0.0775(13) Uani d . 1 . .
H H20 0.2535 0.1820 0.9890 0.093 Uiso calc R 1 . .
C C21 0.3736(6) 0.3571(5) 1.1164(4) 0.0780(13) Uani d . 1 . .
H H21 0.2824 0.3802 1.1625 0.094 Uiso calc R 1 . .
C C22 0.5309(6) 0.4390(5) 1.1480(4) 0.0689(12) Uani d . 1 . .
H H22 0.5443 0.5195 1.2181 0.083 Uiso calc R 1 . .
H H66 0.668(4) 0.142(3) 0.776(3) 0.041(9) Uiso d . 1 . .

loop_
_atom_site_aniso_label
_atom_site_aniso_U_11
_atom_site_aniso_U_22
_atom_site_aniso_U_33
_atom_site_aniso_U_12
_atom_site_aniso_U_13
_atom_site_aniso_U_23
O1 0.0546(17) 0.0668(18) 0.0604(17) -0.0142(13) -0.0016(13) 0.0244(15)
N1 0.0449(19) 0.068(2) 0.0469(18) -0.0050(15) 0.0048(14) 0.0102(17)
N2 0.054(2) 0.053(2) 0.0499(18) 0.0025(15) 0.0178(15) 0.0124(17)
C1 0.043(2) 0.050(2) 0.046(2) -0.0056(18) 0.0043(17) 0.0101(19)
C2 0.054(2) 0.042(2) 0.043(2) 0.0036(18) 0.0096(17) 0.0126(18)
C3 0.050(2) 0.056(2) 0.050(2) 0.0035(19) 0.0076(19) 0.019(2)
C4 0.068(3) 0.061(3) 0.070(3) 0.006(2) 0.021(2) 0.028(2)
C5 0.087(3) 0.074(3) 0.063(3) 0.027(3) 0.021(2) 0.038(3)
C6 0.066(3) 0.054(3) 0.052(2) 0.018(2) 0.007(2) 0.010(2)
C7 0.062(3) 0.047(2) 0.048(2) 0.0171(19) 0.0106(19) 0.009(2)
C8 0.062(3) 0.061(3) 0.077(3) 0.000(2) -0.012(2) 0.016(2)
C9 0.085(4) 0.076(3) 0.102(4) -0.002(3) -0.030(3) 0.020(3)
C10 0.110(5) 0.081(4) 0.072(3) 0.024(3) -0.030(3) 0.005(3)
C11 0.102(4) 0.080(3) 0.058(3) 0.037(3) 0.003(3) 0.022(3)
C12 0.050(2) 0.050(2) 0.041(2) -0.0084(17) 0.0033(17) 0.0112(19)
C13 0.078(3) 0.060(3) 0.058(3) -0.003(2) 0.012(2) 0.023(2)
C14 0.106(4) 0.056(3) 0.075(3) 0.015(3) 0.015(3) 0.032(3)
C15 0.085(4) 0.064(3) 0.089(3) 0.017(2) 0.022(3) 0.024(3)
C16 0.086(3) 0.053(3) 0.085(3) 0.011(2) 0.033(3) 0.019(3)
C17 0.070(3) 0.054(3) 0.060(2) 0.006(2) 0.019(2) 0.020(2)
C18 0.046(2) 0.051(2) 0.048(2) -0.0019(17) 0.0073(17) 0.020(2)
C19 0.060(3) 0.064(3) 0.057(2) -0.010(2) 0.013(2) 0.006(2)
C20 0.054(3) 0.096(4) 0.083(3) -0.010(2) 0.017(2) 0.032(3)
C21 0.063(3) 0.096(4) 0.078(3) 0.009(3) 0.033(2) 0.027(3)
C22 0.072(3) 0.066(3) 0.064(3) 0.009(2) 0.024(2) 0.013(2)

loop_
_atom_type_symbol
_atom_type_description
_atom_type_scat_dispersion_real
_atom_type_scat_dispersion_imag
_atom_type_scat_source
C C 0.0033 0.0016 'International Tables Vol C Tables 4.2.6.8 and 6.1.1.4'
H H 0.0000 0.0000 'International Tables Vol C Tables 4.2.6.8 and 6.1.1.4'
N N 0.0061 0.0033 'International Tables Vol C Tables 4.2.6.8 and 6.1.1.4'
O O 0.0106 0.0060 'International Tables Vol C Tables 4.2.6.8 and 6.1.1.4'

loop_
_geom_angle_atom_site_label_1
_geom_angle_atom_site_label_2
_geom_angle_atom_site_label_3
_geom_angle_site_symmetry_1
_geom_angle_site_symmetry_3
_geom_angle
_geom_angle_publ_flag
C3 O1 H1A . . 109.5 ?
C18 N1 C1 . . 125.0(3) ?
C18 N1 H1B . . 117.5 ?
C1 N1 H1B . . 117.5 ?
C18 N2 C22 . . 117.9(3) ?
N1 C1 C2 . . 112.2(3) ?
N1 C1 C12 . . 110.8(3) ?
C2 C1 C12 . . 114.6(3) ?
N1 C1 H66 . . 102.0(18) ?
C2 C1 H66 . . 109.0(18) ?
C12 C1 H66 . . 107.4(19) ?
C3 C2 C7 . . 119.2(3) ?
C3 C2 C1 . . 119.0(3) ?
C7 C2 C1 . . 121.7(3) ?
O1 C3 C2 . . 117.8(3) ?
O1 C3 C4 . . 121.0(3) ?
C2 C3 C4 . . 121.2(4) ?
C5 C4 C3 . . 119.7(4) ?
C5 C4 H4 . . 120.2 ?
C3 C4 H4 . . 120.2 ?
C4 C5 C6 . . 121.2(4) ?
C4 C5 H5 . . 119.4 ?
C6 C5 H5 . . 119.4 ?
C5 C6 C7 . . 119.0(4) ?
C5 C6 C11 . . 120.6(4) ?
C7 C6 C11 . . 120.4(4) ?
C8 C7 C6 . . 116.1(4) ?
C8 C7 C2 . . 124.3(4) ?
C6 C7 C2 . . 119.6(4) ?
C9 C8 C7 . . 122.3(5) ?
C9 C8 H8 . . 118.9 ?
C7 C8 H8 . . 118.9 ?
C8 C9 C10 . . 120.5(5) ?
C8 C9 H9 . . 119.8 ?
C10 C9 H9 . . 119.8 ?
C11 C10 C9 . . 120.4(5) ?
C11 C10 H10 . . 119.8 ?
C9 C10 H10 . . 119.8 ?
C10 C11 C6 . . 120.3(5) ?
C10 C11 H11 . . 119.9 ?
C6 C11 H11 . . 119.9 ?
C17 C12 C13 . . 118.2(4) ?
C17 C12 C1 . . 122.6(3) ?
C13 C12 C1 . . 119.0(3) ?
C14 C13 C12 . . 121.1(4) ?
C14 C13 H13 . . 119.5 ?
C12 C13 H13 . . 119.5 ?
C15 C14 C13 . . 120.0(4) ?
C15 C14 H14 . . 120.0 ?
C13 C14 H14 . . 120.0 ?
C14 C15 C16 . . 119.6(4) ?
C14 C15 H15 . . 120.2 ?
C16 C15 H15 . . 120.2 ?
C15 C16 C17 . . 120.8(4) ?
C15 C16 H16 . . 119.6 ?
C17 C16 H16 . . 119.6 ?
C12 C17 C16 . . 120.2(4) ?
C12 C17 H17 . . 119.9 ?
C16 C17 H17 . . 119.9 ?
N2 C18 N1 . . 115.6(3) ?
N2 C18 C19 . . 121.3(3) ?
N1 C18 C19 . . 123.1(4) ?
C20 C19 C18 . . 118.2(4) ?
C20 C19 H19 . . 120.9 ?
C18 C19 H19 . . 120.9 ?
C21 C20 C19 . . 121.5(4) ?
C21 C20 H20 . . 119.2 ?
C19 C20 H20 . . 119.2 ?
C20 C21 C22 . . 116.2(4) ?
C20 C21 H21 . . 121.9 ?
C22 C21 H21 . . 121.9 ?
N2 C22 C21 . . 124.8(4) ?
N2 C22 H22 . . 117.6 ?
C21 C22 H22 . . 117.6 ?

loop_
_geom_bond_atom_site_label_1
_geom_bond_atom_site_label_2
_geom_bond_site_symmetry_2
_geom_bond_distance
_geom_bond_publ_flag
O1 C3 . 1.363(4) ?
O1 H1A . 0.8194 ?
N1 C18 . 1.378(4) ?
N1 C1 . 1.466(4) ?
N1 H1B . 0.8596 ?
N2 C18 . 1.325(4) ?
N2 C22 . 1.335(5) ?
C1 C2 . 1.508(5) ?
C1 C12 . 1.528(5) ?
C1 H66 . 0.97(3) ?
C2 C3 . 1.376(5) ?
C2 C7 . 1.427(5) ?
C3 C4 . 1.415(5) ?
C4 C5 . 1.367(5) ?
C4 H4 . 0.9300 ?
C5 C6 . 1.413(6) ?
C5 H5 . 0.9300 ?
C6 C7 . 1.416(5) ?
C6 C11 . 1.418(5) ?
C7 C8 . 1.415(5) ?
C8 C9 . 1.357(6) ?
C8 H8 . 0.9300 ?
C9 C10 . 1.388(7) ?
C9 H9 . 0.9300 ?
C10 C11 . 1.349(7) ?
C10 H10 . 0.9300 ?
C11 H11 . 0.9300 ?
C12 C17 . 1.378(5) ?
C12 C13 . 1.393(5) ?
C13 C14 . 1.381(6) ?
C13 H13 . 0.9300 ?
C14 C15 . 1.366(6) ?
C14 H14 . 0.9300 ?
C15 C16 . 1.371(6) ?
C15 H15 . 0.9300 ?
C16 C17 . 1.386(5) ?
C16 H16 . 0.9300 ?
C17 H17 . 0.9300 ?
C18 C19 . 1.394(5) ?
C19 C20 . 1.368(5) ?
C19 H19 . 0.9300 ?
C20 C21 . 1.354(6) ?
C20 H20 . 0.9300 ?
C21 C22 . 1.368(6) ?
C21 H21 . 0.9300 ?
C22 H22 . 0.9300 ?

loop_
_geom_hbond_atom_site_label_D
_geom_hbond_atom_site_label_H
_geom_hbond_atom_site_label_A
_geom_hbond_site_symmetry_A
_geom_hbond_distance_DH
_geom_hbond_distance_HA
_geom_hbond_distance_DA
_geom_hbond_angle_DHA
O1 H1A N2 2_767 0.82 1.87 2.677(4) 170.3
N1 H1B O1 . 0.86 2.35 2.767(4) 110.2

loop_
_geom_torsion_atom_site_label_1
_geom_torsion_atom_site_label_2
_geom_torsion_atom_site_label_3
_geom_torsion_atom_site_label_4
_geom_torsion_site_symmetry_1
_geom_torsion_site_symmetry_2
_geom_torsion_site_symmetry_3
_geom_torsion_site_symmetry_4
_geom_torsion
_geom_torsion_publ_flag
C18 N1 C1 C2 . . . . 102.8(4) ?
C18 N1 C1 C12 . . . . -127.8(4) ?
N1 C1 C2 C3 . . . . 56.8(4) ?
C12 C1 C2 C3 . . . . -70.6(4) ?
N1 C1 C2 C7 . . . . -122.9(4) ?
C12 C1 C2 C7 . . . . 109.6(4) ?
C7 C2 C3 O1 . . . . 177.1(3) ?
C1 C2 C3 O1 . . . . -2.7(5) ?
C7 C2 C3 C4 . . . . -3.2(5) ?
C1 C2 C3 C4 . . . . 177.1(3) ?
O1 C3 C4 C5 . . . . -179.5(3) ?
C2 C3 C4 C5 . . . . 0.8(6) ?
C3 C4 C5 C6 . . . . 0.8(6) ?
C4 C5 C6 C7 . . . . 0.1(6) ?
C4 C5 C6 C11 . . . . 179.8(4) ?
C5 C6 C7 C8 . . . . 177.7(4) ?
C11 C6 C7 C8 . . . . -2.0(5) ?
C5 C6 C7 C2 . . . . -2.4(5) ?
C11 C6 C7 C2 . . . . 177.9(4) ?
C3 C2 C7 C8 . . . . -176.2(4) ?
C1 C2 C7 C8 . . . . 3.6(6) ?
C3 C2 C7 C6 . . . . 4.0(5) ?
C1 C2 C7 C6 . . . . -176.3(3) ?
C6 C7 C8 C9 . . . . 0.8(6) ?
C2 C7 C8 C9 . . . . -179.1(4) ?
C7 C8 C9 C10 . . . . 0.7(7) ?
C8 C9 C10 C11 . . . . -1.1(8) ?
C9 C10 C11 C6 . . . . -0.1(8) ?
C5 C6 C11 C10 . . . . -178.0(5) ?
C7 C6 C11 C10 . . . . 1.7(6) ?
N1 C1 C12 C17 . . . . -132.7(4) ?
C2 C1 C12 C17 . . . . -4.6(5) ?
N1 C1 C12 C13 . . . . 51.0(4) ?
C2 C1 C12 C13 . . . . 179.1(3) ?
C17 C12 C13 C14 . . . . 1.1(6) ?
C1 C12 C13 C14 . . . . 177.5(4) ?
C12 C13 C14 C15 . . . . 0.4(7) ?
C13 C14 C15 C16 . . . . -2.3(7) ?
C14 C15 C16 C17 . . . . 2.6(7) ?
C13 C12 C17 C16 . . . . -0.7(6) ?
C1 C12 C17 C16 . . . . -177.0(3) ?
C15 C16 C17 C12 . . . . -1.1(6) ?
C22 N2 C18 N1 . . . . -178.6(3) ?
C22 N2 C18 C19 . . . . -1.1(5) ?
C1 N1 C18 N2 . . . . -156.4(3) ?
C1 N1 C18 C19 . . . . 26.2(6) ?
N2 C18 C19 C20 . . . . 1.7(6) ?
N1 C18 C19 C20 . . . . 179.0(4) ?
C18 C19 C20 C21 . . . . -1.4(7) ?
C19 C20 C21 C22 . . . . 0.4(7) ?
C18 N2 C22 C21 . . . . 0.1(6) ?
C20 C21 C22 N2 . . . . 0.3(7) ?
